data_7219304
loop_
_publ_author_name
'Yuan, Zeli'
'Shen, Xiaomin'
'Huang, Jiandong'

_publ_section_title
;
 Syntheses, crystal structures and antimicrobial activities of Cu(ii),
 Ru(ii), and Pt(ii) compounds with an anthracene-containing tripodal
 ligand
;
_journal_issue 14
_journal_name_full 'RSC Adv.'
_journal_page_first 10521
_journal_paper_doi 10.1039/C4RA09168J
_journal_volume 5
_journal_year 2015
_chemical_formula_moiety 'C29 H29 Cl2 N3 O Ru S'
_chemical_formula_sum 'C29 H29 Cl2 N3 O Ru S'
_chemical_formula_weight 639.58
_chemical_name_systematic
; 
 ? 
;
_space_group_IT_number 148
_symmetry_cell_setting trigonal
_symmetry_space_group_name_Hall '-R 3'
_symmetry_space_group_name_H-M 'R -3 :H'
_atom_sites_solution_hydrogens geom
_atom_sites_solution_primary direct
_atom_sites_solution_secondary difmap
_audit_creation_method SHELXL-97
_audit_update_record
;
2014-11-10 deposited with the CCDC.
2015-01-05 downloaded from the CCDC.
;
_cell_angle_alpha 90.00
_cell_angle_beta 90.00
_cell_angle_gamma 120.00
_cell_formula_units_Z 18
_cell_length_a 25.875(4)
_cell_length_b 25.875(4)
_cell_length_c 25.597(4)
_cell_measurement_reflns_used 6745
_cell_measurement_temperature 296(2)
_cell_measurement_theta_max 28.29
_cell_measurement_theta_min 2.53
_cell_volume 14842(4)
_computing_cell_refinement 'Bruker SMART'
_computing_data_collection 'Bruker SMART'
_computing_data_reduction 'Bruker SMART'
_computing_molecular_graphics 'Bruker SHELXTL'
_computing_publication_material 'Bruker SHELXTL'
_computing_structure_refinement 'SHELXL-97 (Sheldrick, 1997)'
_computing_structure_solution 'SHELXS-97 (Sheldrick, 1990)'
_diffrn_ambient_temperature 296(2)
_diffrn_measured_fraction_theta_full 1.000
_diffrn_measured_fraction_theta_max 1.000
_diffrn_measurement_device_type 'Bruker APEX II CCD Area Detector'
_diffrn_measurement_method '\f and \w scan'
_diffrn_radiation_monochromator graphite
_diffrn_radiation_source 'fine-focus sealed tube'
_diffrn_radiation_type MoK\a
_diffrn_radiation_wavelength 0.71073
_diffrn_reflns_av_R_equivalents 0.1188
_diffrn_reflns_av_sigmaI/netI 0.0938
_diffrn_reflns_limit_h_max 30
_diffrn_reflns_limit_h_min -28
_diffrn_reflns_limit_k_max 29
_diffrn_reflns_limit_k_min -30
_diffrn_reflns_limit_l_max 30
_diffrn_reflns_limit_l_min -25
_diffrn_reflns_number 24473
_diffrn_reflns_theta_full 25.00
_diffrn_reflns_theta_max 25.00
_diffrn_reflns_theta_min 1.21
_diffrn_standards_decay_% none
_diffrn_standards_interval_count 150
_diffrn_standards_interval_time 10
_diffrn_standards_number 2
_exptl_absorpt_coefficient_mu 0.724
_exptl_absorpt_correction_T_max 1.0000
_exptl_absorpt_correction_T_min 0.8673
_exptl_absorpt_correction_type multi-scan
_exptl_absorpt_process_details 'SADABS(Sheldrick, 2008)'
_exptl_crystal_colour Red
_exptl_crystal_density_diffrn 1.288
_exptl_crystal_density_method 'not measured'
_exptl_crystal_description bulk
_exptl_crystal_F_000 5868
_exptl_crystal_size_max 0.26
_exptl_crystal_size_mid 0.24
_exptl_crystal_size_min 0.18
_platon_squeeze_details
;
;
_refine_diff_density_max 0.791
_refine_diff_density_min -0.561
_refine_diff_density_rms 0.088
_refine_ls_extinction_method none
_refine_ls_goodness_of_fit_ref 1.014
_refine_ls_hydrogen_treatment constr
_refine_ls_matrix_type full
_refine_ls_number_parameters 336
_refine_ls_number_reflns 5814
_refine_ls_number_restraints 0
_refine_ls_restrained_S_all 1.014
_refine_ls_R_factor_all 0.0767
_refine_ls_R_factor_gt 0.0450
_refine_ls_shift/su_max 0.001
_refine_ls_shift/su_mean 0.000
_refine_ls_structure_factor_coef Fsqd
_refine_ls_weighting_details 'calc w=1/[\s^2^(Fo^2^)+(0.0260P)^2^+0.0000P] where P=(Fo^2^+2Fc^2^)/3'
_refine_ls_weighting_scheme calc
_refine_ls_wR_factor_gt 0.0905
_refine_ls_wR_factor_ref 0.0987
_reflns_number_gt 3741
_reflns_number_total 5814
_reflns_threshold_expression >2sigma(I)
_cod_data_source_file c4ra09168j2.cif
_cod_data_source_block Compound-2
_cod_depositor_comments
;
The following automatic conversions were performed:

'_exptl_absorpt_correction_type' value 'Multi-scan' changed to
'multi-scan' according to
/usr/data/users/saulius/crontab/automatic-downloads/rss-feeds/RSC/lib/dictionaries/cif_core.dic
dictionary named 'cif_core.dic' version 2.4.2 from 2011-04-26.

Automatic conversion script
Id: cif_fix_values 2935 2014-11-11 08:27:57Z andrius 
;
_cod_original_sg_symbol_H-M 'R -3'
_cod_database_code 7219304

loop_
_symmetry_equiv_pos_as_xyz
'x, y, z'
'-y, x-y, z'
'-x+y, -x, z'
'x+2/3, y+1/3, z+1/3'
'-y+2/3, x-y+1/3, z+1/3'
'-x+y+2/3, -x+1/3, z+1/3'
'x+1/3, y+2/3, z+2/3'
'-y+1/3, x-y+2/3, z+2/3'
'-x+y+1/3, -x+2/3, z+2/3'
'-x, -y, -z'
'y, -x+y, -z'
'x-y, x, -z'
'-x+2/3, -y+1/3, -z+1/3'
'y+2/3, -x+y+1/3, -z+1/3'
'x-y+2/3, x+1/3, -z+1/3'
'-x+1/3, -y+2/3, -z+2/3'
'y+1/3, -x+y+2/3, -z+2/3'
'x-y+1/3, x+2/3, -z+2/3'

loop_
_atom_site_label
_atom_site_type_symbol
_atom_site_fract_x
_atom_site_fract_y
_atom_site_fract_z
_atom_site_U_iso_or_equiv
_atom_site_adp_type
_atom_site_occupancy
_atom_site_symmetry_multiplicity
_atom_site_calc_flag
_atom_site_refinement_flags
Ru1 Ru 0.353688(15) 0.236030(14) 0.526717(11) 0.04208(13) Uani 1 1 d .
Cl1 Cl 0.42678(5) 0.27668(5) 0.59699(4) 0.0554(3) Uani 1 1 d .
Cl2 Cl 0.34305(6) 0.13821(5) 0.53805(4) 0.0667(3) Uani 1 1 d .
O1 O 0.45974(13) 0.31681(13) 0.44552(11) 0.0675(9) Uani 1 1 d .
N1 N 0.34588(13) 0.31382(13) 0.51511(11) 0.0362(7) Uani 1 1 d .
N2 N 0.29359(14) 0.22314(14) 0.58705(11) 0.0429(8) Uani 1 1 d .
N3 N 0.29045(14) 0.20821(15) 0.46753(12) 0.0456(8) Uani 1 1 d .
C1 C 0.38292(18) 0.45377(19) 0.56389(16) 0.0498(11) Uani 1 1 d .
C2 C 0.36234(19) 0.4268(2) 0.61354(17) 0.0604(12) Uani 1 1 d .
H2A H 0.3596 0.3903 0.6204 0.073 Uiso 1 1 calc R
C3 C 0.3464(2) 0.4533(3) 0.65150(19) 0.0785(15) Uani 1 1 d .
H3A H 0.3330 0.4346 0.6837 0.094 Uiso 1 1 calc R
C4 C 0.3502(3) 0.5089(3) 0.6421(2) 0.0916(19) Uani 1 1 d .
H4A H 0.3393 0.5267 0.6680 0.110 Uiso 1 1 calc R
C5 C 0.3693(2) 0.5354(2) 0.5966(2) 0.0835(17) Uani 1 1 d .
H5A H 0.3715 0.5720 0.5911 0.100 Uiso 1 1 calc R
C6 C 0.3865(2) 0.5104(2) 0.5556(2) 0.0595(12) Uani 1 1 d .
C7 C 0.4092(2) 0.5396(2) 0.5088(2) 0.0717(15) Uani 1 1 d .
H7A H 0.4109 0.5759 0.5033 0.086 Uiso 1 1 calc R
C8 C 0.4294(2) 0.51735(19) 0.46985(19) 0.0587(12) Uani 1 1 d .
C9 C 0.4561(2) 0.5507(2) 0.4226(2) 0.0788(16) Uani 1 1 d .
H9A H 0.4573 0.5868 0.4169 0.095 Uiso 1 1 calc R
C10 C 0.4790(2) 0.5298(3) 0.3870(2) 0.0860(18) Uani 1 1 d .
H10A H 0.4954 0.5513 0.3565 0.103 Uiso 1 1 calc R
C11 C 0.4787(2) 0.4763(2) 0.39489(19) 0.0699(14) Uani 1 1 d .
H11A H 0.4954 0.4631 0.3698 0.084 Uiso 1 1 calc R
C12 C 0.45449(18) 0.44355(19) 0.43816(16) 0.0545(11) Uani 1 1 d .
H12A H 0.4554 0.4084 0.4427 0.065 Uiso 1 1 calc R
C13 C 0.42717(18) 0.46164(17) 0.47773(16) 0.0475(11) Uani 1 1 d .
C14 C 0.40144(17) 0.42908(17) 0.52369(15) 0.0434(10) Uani 1 1 d .
C15 C 0.40066(16) 0.37015(15) 0.53320(14) 0.0405(9) Uani 1 1 d .
H15A H 0.4351 0.3725 0.5159 0.049 Uiso 1 1 calc R
H15B H 0.4054 0.3666 0.5704 0.049 Uiso 1 1 calc R
C16 C 0.29006(17) 0.30283(17) 0.54317(13) 0.0408(9) Uani 1 1 d .
H16A H 0.2939 0.3408 0.5529 0.049 Uiso 1 1 calc R
H16B H 0.2563 0.2830 0.5196 0.049 Uiso 1 1 calc R
C17 C 0.27823(17) 0.26572(17) 0.59086(14) 0.0434(10) Uani 1 1 d .
C18 C 0.25124(19) 0.2718(2) 0.63513(16) 0.0581(12) Uani 1 1 d .
H18A H 0.2411 0.3015 0.6370 0.070 Uiso 1 1 calc R
C19 C 0.2396(2) 0.2334(2) 0.67650(18) 0.0714(14) Uani 1 1 d .
H19A H 0.2215 0.2369 0.7067 0.086 Uiso 1 1 calc R
C20 C 0.2548(2) 0.1902(2) 0.67257(17) 0.0677(14) Uani 1 1 d .
H20A H 0.2470 0.1636 0.6999 0.081 Uiso 1 1 calc R
C21 C 0.2818(2) 0.18638(19) 0.62770(16) 0.0571(12) Uani 1 1 d .
H21A H 0.2924 0.1570 0.6255 0.068 Uiso 1 1 calc R
C22 C 0.33424(17) 0.31416(17) 0.45807(13) 0.0450(10) Uani 1 1 d .
H22A H 0.3192 0.3412 0.4511 0.054 Uiso 1 1 calc R
H22B H 0.3711 0.3281 0.4387 0.054 Uiso 1 1 calc R
C23 C 0.28995(17) 0.25321(17) 0.44089(14) 0.0421(10) Uani 1 1 d .
C24 C 0.25093(19) 0.2416(2) 0.39994(15) 0.0558(12) Uani 1 1 d .
H24A H 0.2503 0.2727 0.3823 0.067 Uiso 1 1 calc R
C25 C 0.2130(2) 0.1834(2) 0.38556(17) 0.0668(13) Uani 1 1 d .
H25A H 0.1874 0.1748 0.3573 0.080 Uiso 1 1 calc R
C26 C 0.2131(2) 0.1380(2) 0.41332(17) 0.0696(14) Uani 1 1 d .
H26A H 0.1870 0.0984 0.4045 0.084 Uiso 1 1 calc R
C27 C 0.2517(2) 0.15139(19) 0.45384(17) 0.0613(13) Uani 1 1 d .
H27A H 0.2514 0.1205 0.4726 0.074 Uiso 1 1 calc R
C28 C 0.4020(2) 0.2049(2) 0.41668(17) 0.0776(15) Uani 1 1 d .
H28A H 0.4356 0.2126 0.3953 0.116 Uiso 1 1 calc R
H28B H 0.3734 0.2092 0.3961 0.116 Uiso 1 1 calc R
H28C H 0.3839 0.1650 0.4302 0.116 Uiso 1 1 calc R
C29 C 0.4821(2) 0.2423(3) 0.49525(19) 0.0936(18) Uani 1 1 d .
H29B H 0.4636 0.2020 0.5078 0.140 Uiso 1 1 calc R
H29C H 0.5026 0.2693 0.5235 0.140 Uiso 1 1 calc R
H29A H 0.5102 0.2478 0.4683 0.140 Uiso 1 1 calc R
S1 S 0.42644(5) 0.25669(5) 0.46953(4) 0.0555(3) Uani 1 1 d .

loop_
_atom_site_aniso_label
_atom_site_aniso_U_11
_atom_site_aniso_U_22
_atom_site_aniso_U_33
_atom_site_aniso_U_23
_atom_site_aniso_U_13
_atom_site_aniso_U_12
Ru1 0.0561(2) 0.0400(2) 0.03724(18) -0.00322(15) -0.00647(16) 0.02932(19)
Cl1 0.0706(8) 0.0557(7) 0.0501(6) -0.0061(5) -0.0184(5) 0.0391(6)
Cl2 0.1067(10) 0.0513(7) 0.0592(7) -0.0067(6) -0.0121(7) 0.0525(7)
O1 0.070(2) 0.062(2) 0.070(2) 0.0023(17) 0.0160(17) 0.0321(18)
N1 0.0398(19) 0.0381(19) 0.0351(17) -0.0005(14) -0.0052(14) 0.0227(16)
N2 0.053(2) 0.040(2) 0.0415(18) 0.0086(16) 0.0036(16) 0.0279(18)
N3 0.050(2) 0.043(2) 0.0457(19) 0.0006(17) -0.0012(16) 0.0255(19)
C1 0.048(3) 0.048(3) 0.055(3) -0.010(2) -0.014(2) 0.025(2)
C2 0.062(3) 0.059(3) 0.055(3) -0.016(2) -0.012(2) 0.027(3)
C3 0.072(4) 0.094(4) 0.063(3) -0.029(3) -0.007(3) 0.036(3)
C4 0.087(4) 0.107(5) 0.094(4) -0.057(4) -0.027(4) 0.059(4)
C5 0.090(4) 0.074(4) 0.103(4) -0.039(4) -0.031(4) 0.054(4)
C6 0.057(3) 0.047(3) 0.080(3) -0.017(3) -0.026(3) 0.029(3)
C7 0.072(4) 0.036(3) 0.108(4) -0.006(3) -0.034(3) 0.028(3)
C8 0.055(3) 0.040(3) 0.071(3) 0.004(3) -0.022(3) 0.016(2)
C9 0.066(4) 0.055(3) 0.093(4) 0.021(3) -0.024(3) 0.013(3)
C10 0.067(4) 0.077(4) 0.074(4) 0.030(3) -0.015(3) 0.006(3)
C11 0.052(3) 0.072(4) 0.063(3) 0.011(3) -0.002(2) 0.013(3)
C12 0.053(3) 0.045(3) 0.050(3) 0.004(2) -0.005(2) 0.012(2)
C13 0.045(3) 0.037(3) 0.052(3) 0.002(2) -0.013(2) 0.015(2)
C14 0.045(3) 0.037(2) 0.049(2) -0.002(2) -0.012(2) 0.021(2)
C15 0.043(2) 0.038(2) 0.036(2) -0.0013(18) -0.0052(18) 0.017(2)
C16 0.044(2) 0.040(2) 0.043(2) -0.0026(19) -0.0033(19) 0.024(2)
C17 0.047(3) 0.038(2) 0.044(2) 0.0014(19) 0.001(2) 0.021(2)
C18 0.069(3) 0.063(3) 0.055(3) 0.012(2) 0.015(2) 0.043(3)
C19 0.086(4) 0.085(4) 0.060(3) 0.016(3) 0.022(3) 0.055(3)
C20 0.083(4) 0.079(4) 0.049(3) 0.022(3) 0.016(3) 0.046(3)
C21 0.068(3) 0.054(3) 0.057(3) 0.014(2) 0.002(2) 0.036(3)
C22 0.053(3) 0.048(3) 0.034(2) 0.0001(19) -0.0029(19) 0.025(2)
C23 0.048(3) 0.044(3) 0.035(2) -0.0040(19) -0.0081(19) 0.024(2)
C24 0.067(3) 0.062(3) 0.039(2) -0.003(2) -0.009(2) 0.033(3)
C25 0.067(3) 0.077(4) 0.051(3) -0.016(3) -0.018(2) 0.033(3)
C26 0.080(4) 0.048(3) 0.062(3) -0.015(3) -0.019(3) 0.019(3)
C27 0.083(4) 0.036(3) 0.057(3) -0.007(2) -0.011(3) 0.024(3)
C28 0.094(4) 0.072(3) 0.068(3) -0.019(3) 0.009(3) 0.042(3)
C29 0.094(4) 0.145(5) 0.082(4) -0.009(4) -0.009(3) 0.090(4)
S1 0.0668(8) 0.0605(8) 0.0508(6) -0.0062(6) -0.0005(6) 0.0405(7)

loop_
_atom_type_symbol
_atom_type_description
_atom_type_scat_dispersion_real
_atom_type_scat_dispersion_imag
_atom_type_scat_source
C C 0.0033 0.0016 'International Tables Vol C Tables 4.2.6.8 and 6.1.1.4'
H H 0.0000 0.0000 'International Tables Vol C Tables 4.2.6.8 and 6.1.1.4'
N N 0.0061 0.0033 'International Tables Vol C Tables 4.2.6.8 and 6.1.1.4'
O O 0.0106 0.0060 'International Tables Vol C Tables 4.2.6.8 and 6.1.1.4'
Ru Ru -1.2594 0.8363 'International Tables Vol C Tables 4.2.6.8 and 6.1.1.4'
S S 0.1246 0.1234 'International Tables Vol C Tables 4.2.6.8 and 6.1.1.4'
Cl Cl 0.1484 0.1585 'International Tables Vol C Tables 4.2.6.8 and 6.1.1.4'

loop_
_geom_angle_atom_site_label_1
_geom_angle_atom_site_label_2
_geom_angle_atom_site_label_3
_geom_angle
N3 Ru1 N2 95.11(12)
N3 Ru1 N1 78.25(12)
N2 Ru1 N1 80.83(11)
N3 Ru1 S1 91.64(9)
N2 Ru1 S1 172.94(9)
N1 Ru1 S1 98.55(8)
N3 Ru1 Cl2 93.84(9)
N2 Ru1 Cl2 93.32(9)
N1 Ru1 Cl2 169.61(8)
S1 Ru1 Cl2 88.30(4)
N3 Ru1 Cl1 174.73(9)
N2 Ru1 Cl1 83.03(9)
N1 Ru1 Cl1 96.57(8)
S1 Ru1 Cl1 90.07(4)
Cl2 Ru1 Cl1 91.19(4)
C22 N1 C16 106.9(3)
C22 N1 C15 112.9(3)
C16 N1 C15 112.6(3)
C22 N1 Ru1 104.8(2)
C16 N1 Ru1 106.8(2)
C15 N1 Ru1 112.4(2)
C21 N2 C17 118.0(3)
C21 N2 Ru1 124.9(3)
C17 N2 Ru1 114.9(2)
C27 N3 C23 119.0(3)
C27 N3 Ru1 126.5(3)
C23 N3 Ru1 114.4(3)
C14 C1 C2 123.9(4)
C14 C1 C6 119.3(4)
C2 C1 C6 116.8(4)
C3 C2 C1 121.6(5)
C3 C2 H2A 119.2
C1 C2 H2A 119.2
C2 C3 C4 120.3(5)
C2 C3 H3A 119.9
C4 C3 H3A 119.9
C5 C4 C3 120.0(5)
C5 C4 H4A 120.0
C3 C4 H4A 120.0
C4 C5 C6 122.6(5)
C4 C5 H5A 118.7
C6 C5 H5A 118.7
C7 C6 C5 122.5(5)
C7 C6 C1 118.6(4)
C5 C6 C1 118.8(5)
C8 C7 C6 123.1(4)
C8 C7 H7A 118.4
C6 C7 H7A 118.4
C7 C8 C13 119.1(4)
C7 C8 C9 121.6(5)
C13 C8 C9 119.1(5)
C10 C9 C8 120.3(5)
C10 C9 H9A 119.9
C8 C9 H9A 119.9
C9 C10 C11 121.2(5)
C9 C10 H10A 119.4
C11 C10 H10A 119.4
C12 C11 C10 121.0(5)
C12 C11 H11A 119.5
C10 C11 H11A 119.5
C11 C12 C13 121.6(4)
C11 C12 H12A 119.2
C13 C12 H12A 119.2
C14 C13 C8 119.4(4)
C14 C13 C12 123.8(4)
C8 C13 C12 116.7(4)
C13 C14 C1 120.2(4)
C13 C14 C15 119.7(3)
C1 C14 C15 119.6(4)
N1 C15 C14 116.7(3)
N1 C15 H15A 108.1
C14 C15 H15A 108.1
N1 C15 H15B 108.1
C14 C15 H15B 108.1
H15A C15 H15B 107.3
C17 C16 N1 112.4(3)
C17 C16 H16A 109.1
N1 C16 H16A 109.1
C17 C16 H16B 109.1
N1 C16 H16B 109.1
H16A C16 H16B 107.9
N2 C17 C18 121.7(4)
N2 C17 C16 114.7(3)
C18 C17 C16 123.5(4)
C19 C18 C17 119.2(4)
C19 C18 H18A 120.4
C17 C18 H18A 120.4
C20 C19 C18 119.1(4)
C20 C19 H19A 120.4
C18 C19 H19A 120.4
C19 C20 C21 119.1(4)
C19 C20 H20A 120.4
C21 C20 H20A 120.4
N2 C21 C20 122.8(4)
N2 C21 H21A 118.6
C20 C21 H21A 118.6
C23 C22 N1 109.6(3)
C23 C22 H22A 109.7
N1 C22 H22A 109.7
C23 C22 H22B 109.7
N1 C22 H22B 109.7
H22A C22 H22B 108.2
N3 C23 C24 121.0(4)
N3 C23 C22 115.6(3)
C24 C23 C22 123.4(4)
C25 C24 C23 119.1(4)
C25 C24 H24A 120.4
C23 C24 H24A 120.4
C24 C25 C26 119.5(4)
C24 C25 H25A 120.3
C26 C25 H25A 120.3
C27 C26 C25 119.5(4)
C27 C26 H26A 120.2
C25 C26 H26A 120.2
N3 C27 C26 121.8(4)
N3 C27 H27A 119.1
C26 C27 H27A 119.1
S1 C28 H28A 109.5
S1 C28 H28B 109.5
H28A C28 H28B 109.5
S1 C28 H28C 109.5
H28A C28 H28C 109.5
H28B C28 H28C 109.5
S1 C29 H29B 109.5
S1 C29 H29C 109.5
H29B C29 H29C 109.5
S1 C29 H29A 109.5
H29B C29 H29A 109.5
H29C C29 H29A 109.5
O1 S1 C28 106.0(2)
O1 S1 C29 105.4(2)
C28 S1 C29 98.2(2)
O1 S1 Ru1 120.13(12)
C28 S1 Ru1 112.25(17)
C29 S1 Ru1 112.39(17)

loop_
_geom_bond_atom_site_label_1
_geom_bond_atom_site_label_2
_geom_bond_distance
Ru1 N3 2.077(3)
Ru1 N2 2.097(3)
Ru1 N1 2.142(3)
Ru1 S1 2.2284(12)
Ru1 Cl2 2.4227(11)
Ru1 Cl1 2.4350(11)
O1 S1 1.483(3)
N1 C22 1.492(4)
N1 C16 1.507(4)
N1 C15 1.511(4)
N2 C21 1.338(5)
N2 C17 1.349(5)
N3 C27 1.347(5)
N3 C23 1.355(5)
C1 C14 1.415(5)
C1 C2 1.419(6)
C1 C6 1.437(6)
C2 C3 1.366(6)
C2 H2A 0.9300
C3 C4 1.413(8)
C3 H3A 0.9300
C4 C5 1.316(7)
C4 H4A 0.9300
C5 C6 1.416(6)
C5 H5A 0.9300
C6 C7 1.381(6)
C7 C8 1.378(6)
C7 H7A 0.9300
C8 C13 1.428(6)
C8 C9 1.444(6)
C9 C10 1.340(7)
C9 H9A 0.9300
C10 C11 1.394(7)
C10 H10A 0.9300
C11 C12 1.344(6)
C11 H11A 0.9300
C12 C13 1.441(6)
C12 H12A 0.9300
C13 C14 1.406(5)
C14 C15 1.534(5)
C15 H15A 0.9700
C15 H15B 0.9700
C16 C17 1.487(5)
C16 H16A 0.9700
C16 H16B 0.9700
C17 C18 1.381(5)
C18 C19 1.380(6)
C18 H18A 0.9300
C19 C20 1.362(6)
C19 H19A 0.9300
C20 C21 1.374(6)
C20 H20A 0.9300
C21 H21A 0.9300
C22 C23 1.479(5)
C22 H22A 0.9700
C22 H22B 0.9700
C23 C24 1.380(5)
C24 C25 1.374(6)
C24 H24A 0.9300
C25 C26 1.373(6)
C25 H25A 0.9300
C26 C27 1.360(6)
C26 H26A 0.9300
C27 H27A 0.9300
C28 S1 1.783(4)
C28 H28A 0.9600
C28 H28B 0.9600
C28 H28C 0.9600
C29 S1 1.785(5)
C29 H29B 0.9600
C29 H29C 0.9600
C29 H29A 0.9600

loop_
_geom_torsion_atom_site_label_1
_geom_torsion_atom_site_label_2
_geom_torsion_atom_site_label_3
_geom_torsion_atom_site_label_4
_geom_torsion
N3 Ru1 N1 C22 -33.8(2)
N2 Ru1 N1 C22 -131.0(2)
S1 Ru1 N1 C22 56.1(2)
Cl2 Ru1 N1 C22 -74.8(5)
Cl1 Ru1 N1 C22 147.1(2)
N3 Ru1 N1 C16 79.3(2)
N2 Ru1 N1 C16 -17.9(2)
S1 Ru1 N1 C16 169.23(19)
Cl2 Ru1 N1 C16 38.4(6)
Cl1 Ru1 N1 C16 -99.7(2)
N3 Ru1 N1 C15 -156.8(2)
N2 Ru1 N1 C15 106.0(2)
S1 Ru1 N1 C15 -66.9(2)
Cl2 Ru1 N1 C15 162.3(3)
Cl1 Ru1 N1 C15 24.2(2)
N3 Ru1 N2 C21 120.2(3)
N1 Ru1 N2 C21 -162.6(3)
S1 Ru1 N2 C21 -77.1(8)
Cl2 Ru1 N2 C21 26.0(3)
Cl1 Ru1 N2 C21 -64.8(3)
N3 Ru1 N2 C17 -76.9(3)
N1 Ru1 N2 C17 0.3(3)
S1 Ru1 N2 C17 85.8(8)
Cl2 Ru1 N2 C17 -171.1(3)
Cl1 Ru1 N2 C17 98.1(3)
N2 Ru1 N3 C27 -81.2(4)
N1 Ru1 N3 C27 -160.7(4)
S1 Ru1 N3 C27 100.9(3)
Cl2 Ru1 N3 C27 12.5(3)
Cl1 Ru1 N3 C27 -150.2(8)
N2 Ru1 N3 C23 99.2(3)
N1 Ru1 N3 C23 19.7(3)
S1 Ru1 N3 C23 -78.7(3)
Cl2 Ru1 N3 C23 -167.1(3)
Cl1 Ru1 N3 C23 30.2(12)
C14 C1 C2 C3 178.3(4)
C6 C1 C2 C3 0.4(6)
C1 C2 C3 C4 -0.1(7)
C2 C3 C4 C5 -0.1(8)
C3 C4 C5 C6 0.1(9)
C4 C5 C6 C7 -176.8(5)
C4 C5 C6 C1 0.2(8)
C14 C1 C6 C7 -1.3(6)
C2 C1 C6 C7 176.7(4)
C14 C1 C6 C5 -178.4(4)
C2 C1 C6 C5 -0.4(6)
C5 C6 C7 C8 176.1(4)
C1 C6 C7 C8 -1.0(7)
C6 C7 C8 C13 -0.1(7)
C6 C7 C8 C9 -176.3(4)
C7 C8 C9 C10 175.4(5)
C13 C8 C9 C10 -0.8(7)
C8 C9 C10 C11 -1.1(8)
C9 C10 C11 C12 1.0(8)
C10 C11 C12 C13 1.0(7)
C7 C8 C13 C14 3.5(6)
C9 C8 C13 C14 179.8(4)
C7 C8 C13 C12 -173.7(4)
C9 C8 C13 C12 2.6(6)
C11 C12 C13 C14 -179.8(4)
C11 C12 C13 C8 -2.7(6)
C8 C13 C14 C1 -5.8(6)
C12 C13 C14 C1 171.2(4)
C8 C13 C14 C15 -178.1(3)
C12 C13 C14 C15 -1.0(6)
C2 C1 C14 C13 -173.2(4)
C6 C1 C14 C13 4.7(6)
C2 C1 C14 C15 -0.9(6)
C6 C1 C14 C15 177.0(3)
C22 N1 C15 C14 58.2(4)
C16 N1 C15 C14 -63.0(4)
Ru1 N1 C15 C14 176.4(3)
C13 C14 C15 N1 -92.5(4)
C1 C14 C15 N1 95.2(4)
C22 N1 C16 C17 144.4(3)
C15 N1 C16 C17 -91.1(3)
Ru1 N1 C16 C17 32.7(3)
C21 N2 C17 C18 0.1(6)
Ru1 N2 C17 C18 -164.1(3)
C21 N2 C17 C16 -177.2(3)
Ru1 N2 C17 C16 18.6(4)
N1 C16 C17 N2 -35.2(5)
N1 C16 C17 C18 147.6(4)
N2 C17 C18 C19 -0.1(7)
C16 C17 C18 C19 176.9(4)
C17 C18 C19 C20 -0.2(7)
C18 C19 C20 C21 0.5(8)
C17 N2 C21 C20 0.3(6)
Ru1 N2 C21 C20 162.7(3)
C19 C20 C21 N2 -0.6(7)
C16 N1 C22 C23 -69.5(4)
C15 N1 C22 C23 166.2(3)
Ru1 N1 C22 C23 43.6(3)
C27 N3 C23 C24 -0.6(6)
Ru1 N3 C23 C24 179.0(3)
C27 N3 C23 C22 -179.4(4)
Ru1 N3 C23 C22 0.2(4)
N1 C22 C23 N3 -30.6(5)
N1 C22 C23 C24 150.6(4)
N3 C23 C24 C25 -1.3(6)
C22 C23 C24 C25 177.4(4)
C23 C24 C25 C26 2.3(7)
C24 C25 C26 C27 -1.5(7)
C23 N3 C27 C26 1.5(6)
Ru1 N3 C27 C26 -178.1(3)
C25 C26 C27 N3 -0.4(7)
N3 Ru1 S1 O1 89.39(18)
N2 Ru1 S1 O1 -73.4(7)
N1 Ru1 S1 O1 11.02(17)
Cl2 Ru1 S1 O1 -176.82(15)
Cl1 Ru1 S1 O1 -85.63(15)
N3 Ru1 S1 C28 -36.2(2)
N2 Ru1 S1 C28 161.0(7)
N1 Ru1 S1 C28 -114.6(2)
Cl2 Ru1 S1 C28 57.60(18)
Cl1 Ru1 S1 C28 148.80(18)
N3 Ru1 S1 C29 -145.8(2)
N2 Ru1 S1 C29 51.4(8)
N1 Ru1 S1 C29 135.9(2)
Cl2 Ru1 S1 C29 -52.0(2)
Cl1 Ru1 S1 C29 39.2(2)

loop_
_platon_squeeze_void_nr
_platon_squeeze_void_average_x
_platon_squeeze_void_average_y
_platon_squeeze_void_average_z
_platon_squeeze_void_volume
_platon_squeeze_void_count_electrons
_platon_squeeze_void_content
1 0.000 0.000 -0.003 1274 351 ' '
2 0.333 0.667 -0.087 1282 351 ' '
3 0.667 0.333 0.064 1282 351 ' '
